data_7052855
loop_
_publ_author_name
'Hill, Yennifer'
'Linares, Maholy'
'Brice\~no, Alexander'

_publ_section_title
;
 Combining topochemical [2+2] photoreactions and hydrothermal
 isomerisation for the regioselective and quantitative preparation
 ofrtct-pyridylcyclobutanes
;
_journal_issue 3
_journal_name_full 'New Journal of Chemistry'
_journal_page_first 554
_journal_paper_doi 10.1039/c2nj20855e
_journal_volume 36
_journal_year 2012
_chemical_formula_moiety '2(C26 H20 Cl2 N2), C10 H6 O8, 0.62(H2 O)'
_chemical_formula_sum 'C62 H47.24 Cl4 N4 O8.62'
_chemical_formula_weight 1128.00
_chemical_name_systematic
;
?
;
_space_group_IT_number 2
_symmetry_cell_setting triclinic
_symmetry_space_group_name_Hall '-P 1'
_symmetry_space_group_name_H-M 'P -1'
_atom_sites_solution_hydrogens geom
_atom_sites_solution_primary direct
_atom_sites_solution_secondary difmap
_audit_creation_method SHELXL-97
_cell_angle_alpha 86.63(3)
_cell_angle_beta 87.56(3)
_cell_angle_gamma 75.388(17)
_cell_formula_units_Z 1
_cell_length_a 10.254(3)
_cell_length_b 10.381(3)
_cell_length_c 13.085(5)
_cell_measurement_reflns_used 906
_cell_measurement_temperature 293(2)
_cell_measurement_theta_max 27.66
_cell_measurement_theta_min 2.00
_cell_volume 1344.9(8)
_computing_cell_refinement 'CrystalClear (Rigaku/MSC Inc., 2005)'
_computing_data_collection 'CrystalClear (Rigaku/MSC Inc., 2005)'
_computing_data_reduction 'CrystalClear (Rigaku/MSC Inc., 2005)'
_computing_molecular_graphics
;
SHELXLTL-NT V5.1 (Bruker AXS, 1998) and DIAMOND
(Brandenburg, 1998)
;
_computing_publication_material
;
SHELXLTL-NT V5.1 (Bruker AXS, 1998) and PLATON (Spek, 2003).
;
_computing_structure_refinement 'SHELXLTL-NT V5.1 (Bruker AXS, 1998)'
_computing_structure_solution 'SHELXLTL-NT V5.1 (Bruker AXS, 1998)'
_diffrn_ambient_temperature 293(2)
_diffrn_measured_fraction_theta_full 0.957
_diffrn_measured_fraction_theta_max 0.779
_diffrn_measurement_device 'Mercury (2x2 bin mode)'
_diffrn_measurement_device_type 'Rigaku AFC7S Mercury'
_diffrn_measurement_method '\w '
_diffrn_radiation_detector CCD
_diffrn_radiation_monochromator graphite
_diffrn_radiation_source 'Normal-focus sealed tube'
_diffrn_radiation_type MoK\a
_diffrn_radiation_wavelength 0.71070
_diffrn_reflns_av_R_equivalents 0.0244
_diffrn_reflns_av_sigmaI/netI 0.0299
_diffrn_reflns_limit_h_max 11
_diffrn_reflns_limit_h_min -11
_diffrn_reflns_limit_k_max 13
_diffrn_reflns_limit_k_min -13
_diffrn_reflns_limit_l_max 16
_diffrn_reflns_limit_l_min -16
_diffrn_reflns_number 14998
_diffrn_reflns_theta_full 25.00
_diffrn_reflns_theta_max 27.66
_diffrn_reflns_theta_min 1.56
_diffrn_standards_decay_% 0
_diffrn_standards_interval_count 0
_diffrn_standards_interval_time 0
_diffrn_standards_number 0
_exptl_absorpt_coefficient_mu 0.284
_exptl_absorpt_correction_T_max 0.975
_exptl_absorpt_correction_T_min 0.960
_exptl_absorpt_correction_type multi-scan
_exptl_absorpt_process_details 'Jacobson, R. (1998) Private communication'
_exptl_crystal_colour 'pale yellow'
_exptl_crystal_density_diffrn 1.393
_exptl_crystal_density_method 'not measured'
_exptl_crystal_description Prism
_exptl_crystal_F_000 584
_exptl_crystal_size_max 0.38
_exptl_crystal_size_mid 0.24
_exptl_crystal_size_min 0.18
_refine_diff_density_max 0.515
_refine_diff_density_min -0.397
_refine_diff_density_rms 0.050
_refine_ls_extinction_method none
_refine_ls_goodness_of_fit_ref 1.045
_refine_ls_hydrogen_treatment constr
_refine_ls_matrix_type full
_refine_ls_number_parameters 359
_refine_ls_number_reflns 4899
_refine_ls_number_restraints 0
_refine_ls_restrained_S_all 1.045
_refine_ls_R_factor_all 0.0649
_refine_ls_R_factor_gt 0.0524
_refine_ls_shift/su_max 0.003
_refine_ls_shift/su_mean 0.000
_refine_ls_structure_factor_coef Fsqd
_refine_ls_weighting_details 'calc w=1/[\s^2^(Fo^2^)+(0.0796P)^2^+0.5034P] where P=(Fo^2^+2Fc^2^)/3'
_refine_ls_weighting_scheme calc
_refine_ls_wR_factor_gt 0.1413
_refine_ls_wR_factor_ref 0.1538
_reflns_number_gt 4015
_reflns_number_total 4899
_reflns_threshold_expression >2sigma(I)
_cod_data_source_file c2nj20855e.txt
_cod_data_source_block shelxl3
_cod_depositor_comments
;
The following automatic conversions were performed:

'_symmetry_cell_setting' value 'Triclinic' changed to 'triclinic'
according to /home/saulius/struct/CIF-dictionaries/cif_core.dic
dictionary named 'cif_core.dic' version 2.4.1 from
2010-06-29.

'_exptl_absorpt_correction_type' value 'Multi Scan'
changed to 'multi-scan' according to
/home/saulius/struct/CIF-dictionaries/cif_core.dic dictionary named
'cif_core.dic' version 2.4.1 from 2010-06-29.

Automatic conversion script
Id: cif_fix_values 1715 2011-07-08 13:25:40Z adriana 
;
_cod_original_cell_volume 1344.9(7)
_cod_original_sg_symbol_H-M P-1
_cod_database_code 7052855

loop_
_symmetry_equiv_pos_as_xyz
'x, y, z'
'-x, -y, -z'

loop_
_atom_site_label
_atom_site_type_symbol
_atom_site_fract_x
_atom_site_fract_y
_atom_site_fract_z
_atom_site_U_iso_or_equiv
_atom_site_adp_type
_atom_site_occupancy
_atom_site_symmetry_multiplicity
_atom_site_calc_flag
_atom_site_refinement_flags
Cl1 Cl 0.69043(9) -0.64673(6) -0.26677(6) 0.0749(3) Uani 1 1 d .
Cl2 Cl 0.21633(10) 0.62874(7) -0.45124(7) 0.0845(3) Uani 1 1 d .
N1 N 0.5521(2) 0.2191(2) -0.04369(14) 0.0468(5) Uani 1 1 d .
N2 N 0.1827(2) 0.05203(19) -0.66151(14) 0.0457(5) Uani 1 1 d .
O1 O 0.93691(19) 0.2455(2) 0.18828(19) 0.0943(9) Uani 1 1 d .
O2 O 1.15630(16) 0.21020(18) 0.16306(13) 0.0583(5) Uani 1 1 d .
H2OH H 1.1600 0.1495 0.2101 0.070 Uiso 1 1 d R
O3 O 0.69362(17) 0.38449(18) -0.00509(12) 0.0536(4) Uani 1 1 d .
H1O3 H 0.6517 0.3256 -0.0149 0.064 Uiso 1 1 d R
O4 O 0.8660(3) 0.2113(2) -0.0294(3) 0.1304(13) Uani 1 1 d .
C1 C 1.0316(2) 0.2728(2) 0.14462(17) 0.0435(5) Uani 1 1 d .
C2 C 1.0182(2) 0.3862(2) 0.06635(15) 0.0363(5) Uani 1 1 d .
C3 C 0.9110(2) 0.4177(2) -0.00169(16) 0.0379(5) Uani 1 1 d .
C4 C 0.8198(3) 0.3266(3) -0.0115(2) 0.0544(6) Uani 1 1 d .
C5 C 1.1056(2) 0.4690(2) 0.06679(15) 0.0381(5) Uani 1 1 d .
H5A H 1.1767 0.4481 0.1116 0.046 Uiso 1 1 calc R
C6 C 0.3754(2) -0.0714(2) -0.29148(15) 0.0350(4) Uani 1 1 d .
H6A H 0.4321 -0.0209 -0.3297 0.042 Uiso 1 1 calc R
C7 C 0.3142(2) 0.0065(2) -0.19517(15) 0.0365(5) Uani 1 1 d .
H7A H 0.2805 -0.0538 -0.1464 0.044 Uiso 1 1 calc R
C8 C 0.1937(2) 0.0896(2) -0.26041(16) 0.0396(5) Uani 1 1 d .
H8A H 0.1067 0.0942 -0.2250 0.048 Uiso 1 1 calc R
C9 C 0.2309(2) -0.0274(2) -0.33554(15) 0.0372(5) Uani 1 1 d .
H9A H 0.1818 -0.0940 -0.3126 0.045 Uiso 1 1 calc R
C10 C 0.4522(2) -0.2154(2) -0.28370(15) 0.0361(5) Uani 1 1 d .
C11 C 0.5771(2) -0.2563(2) -0.33340(19) 0.0472(5) Uani 1 1 d .
H11A H 0.6123 -0.1934 -0.3710 0.057 Uiso 1 1 calc R
C12 C 0.6508(3) -0.3883(2) -0.3287(2) 0.0535(6) Uani 1 1 d .
H12A H 0.7341 -0.4139 -0.3627 0.064 Uiso 1 1 calc R
C13 C 0.5982(3) -0.4804(2) -0.27271(17) 0.0483(6) Uani 1 1 d .
C14 C 0.4752(3) -0.4438(2) -0.2232(2) 0.0577(7) Uani 1 1 d .
H14A H 0.4407 -0.5074 -0.1858 0.069 Uiso 1 1 calc R
C15 C 0.4021(3) -0.3117(2) -0.22884(18) 0.0490(6) Uani 1 1 d .
H15A H 0.3183 -0.2874 -0.1954 0.059 Uiso 1 1 calc R
C16 C 0.2140(2) -0.0002(2) -0.44911(16) 0.0370(5) Uani 1 1 d .
C17 C 0.3032(2) -0.0723(2) -0.51979(16) 0.0423(5) Uani 1 1 d .
H17A H 0.3760 -0.1397 -0.4974 0.051 Uiso 1 1 calc R
C18 C 0.2843(2) -0.0445(2) -0.62369(17) 0.0454(5) Uani 1 1 d .
H18A H 0.3452 -0.0953 -0.6694 0.055 Uiso 1 1 calc R
C19 C 0.0951(2) 0.1202(2) -0.59313(18) 0.0482(6) Uani 1 1 d .
H19A H 0.0227 0.1867 -0.6175 0.058 Uiso 1 1 calc R
C20 C 0.1062(2) 0.0971(2) -0.48857(17) 0.0472(5) Uani 1 1 d .
H20A H 0.0416 0.1466 -0.4445 0.057 Uiso 1 1 calc R
C21 C 0.2039(2) 0.2248(2) -0.30421(16) 0.0400(5) Uani 1 1 d .
C22 C 0.0919(3) 0.3326(3) -0.3004(2) 0.0618(7) Uani 1 1 d .
H22A H 0.0133 0.3212 -0.2672 0.074 Uiso 1 1 calc R
C23 C 0.0939(3) 0.4566(3) -0.3447(3) 0.0736(9) Uani 1 1 d .
H23A H 0.0171 0.5270 -0.3422 0.088 Uiso 1 1 calc R
C24 C 0.2105(3) 0.4746(2) -0.3924(2) 0.0564(6) Uani 1 1 d .
C25 C 0.3240(3) 0.3722(2) -0.3951(2) 0.0544(6) Uani 1 1 d .
H25A H 0.4034 0.3855 -0.4259 0.065 Uiso 1 1 calc R
C26 C 0.3198(2) 0.2487(2) -0.35165(19) 0.0509(6) Uani 1 1 d .
H26A H 0.3974 0.1792 -0.3542 0.061 Uiso 1 1 calc R
C27 C 0.3978(2) 0.0776(2) -0.13884(15) 0.0364(5) Uani 1 1 d .
C28 C 0.5366(2) 0.0326(2) -0.13562(15) 0.0401(5) Uani 1 1 d .
H28A H 0.5804 -0.0465 -0.1654 0.048 Uiso 1 1 calc R
C29 C 0.6100(2) 0.1054(2) -0.08802(17) 0.0460(5) Uani 1 1 d .
H29A H 0.7033 0.0740 -0.0868 0.055 Uiso 1 1 calc R
C30 C 0.4174(2) 0.2608(2) -0.04232(17) 0.0482(6) Uani 1 1 d .
H30A H 0.3762 0.3381 -0.0092 0.058 Uiso 1 1 calc R
C31 C 0.3375(2) 0.1933(2) -0.08823(16) 0.0447(5) Uani 1 1 d .
H31A H 0.2441 0.2247 -0.0855 0.054 Uiso 1 1 calc R
O1W O 0.0950(2) 0.0444(2) -0.02536(16) 0.117(5) Uani 0.310(8) 1 d PR

loop_
_atom_site_aniso_label
_atom_site_aniso_U_11
_atom_site_aniso_U_22
_atom_site_aniso_U_33
_atom_site_aniso_U_23
_atom_site_aniso_U_13
_atom_site_aniso_U_12
Cl1 0.1004(6) 0.0406(4) 0.0702(5) 0.0036(3) 0.0067(4) 0.0047(3)
Cl2 0.1121(7) 0.0386(4) 0.0935(6) 0.0102(4) 0.0041(5) -0.0062(4)
N1 0.0528(12) 0.0526(12) 0.0418(10) -0.0025(9) -0.0030(8) -0.0257(9)
N2 0.0525(12) 0.0446(11) 0.0420(10) 0.0064(9) -0.0102(8) -0.0166(9)
O1 0.0439(11) 0.1098(18) 0.1200(18) 0.0725(15) -0.0047(11) -0.0193(11)
O2 0.0439(10) 0.0641(11) 0.0600(10) 0.0272(9) -0.0070(8) -0.0066(8)
O3 0.0491(10) 0.0653(11) 0.0581(10) -0.0086(8) -0.0044(8) -0.0340(9)
O4 0.0865(18) 0.0419(12) 0.270(4) -0.0049(17) -0.081(2) -0.0167(11)
C1 0.0384(12) 0.0481(13) 0.0446(12) 0.0092(10) -0.0078(9) -0.0137(10)
C2 0.0341(11) 0.0395(11) 0.0351(10) 0.0016(9) -0.0037(8) -0.0093(9)
C3 0.0367(11) 0.0398(11) 0.0393(11) 0.0009(9) -0.0069(8) -0.0131(9)
C4 0.0570(16) 0.0473(14) 0.0651(15) 0.0149(12) -0.0252(12) -0.0249(12)
C5 0.0349(11) 0.0439(12) 0.0367(10) 0.0031(9) -0.0096(8) -0.0118(9)
C6 0.0381(11) 0.0352(10) 0.0339(10) 0.0001(8) -0.0052(8) -0.0131(8)
C7 0.0376(11) 0.0396(11) 0.0348(10) 0.0001(9) -0.0031(8) -0.0143(9)
C8 0.0340(11) 0.0459(12) 0.0400(11) -0.0019(10) -0.0023(8) -0.0120(9)
C9 0.0376(11) 0.0392(11) 0.0377(11) 0.0016(9) -0.0056(8) -0.0153(9)
C10 0.0399(12) 0.0363(11) 0.0345(10) -0.0011(9) -0.0077(8) -0.0130(9)
C11 0.0464(13) 0.0387(12) 0.0586(14) -0.0018(11) 0.0034(10) -0.0155(10)
C12 0.0489(14) 0.0471(14) 0.0617(15) -0.0055(12) 0.0056(11) -0.0075(11)
C13 0.0640(16) 0.0372(12) 0.0411(12) -0.0005(10) -0.0059(10) -0.0075(10)
C14 0.0712(18) 0.0431(13) 0.0566(15) 0.0116(12) 0.0066(13) -0.0146(12)
C15 0.0530(14) 0.0424(12) 0.0494(13) 0.0060(11) 0.0070(10) -0.0110(10)
C16 0.0406(12) 0.0339(10) 0.0406(11) 0.0013(9) -0.0082(9) -0.0167(9)
C17 0.0477(13) 0.0371(11) 0.0418(11) 0.0049(10) -0.0082(9) -0.0102(9)
C18 0.0526(14) 0.0410(12) 0.0427(12) 0.0012(10) -0.0025(10) -0.0123(10)
C19 0.0473(13) 0.0461(13) 0.0503(13) 0.0055(11) -0.0162(10) -0.0097(10)
C20 0.0429(13) 0.0515(13) 0.0466(12) -0.0029(11) -0.0087(10) -0.0097(10)
C21 0.0389(12) 0.0394(11) 0.0412(11) -0.0057(9) -0.0071(9) -0.0069(9)
C22 0.0479(15) 0.0489(14) 0.0829(19) -0.0075(14) 0.0084(13) -0.0020(11)
C23 0.0615(18) 0.0405(14) 0.108(2) -0.0008(15) 0.0027(16) 0.0063(12)
C24 0.0720(18) 0.0365(12) 0.0567(14) -0.0012(11) -0.0056(12) -0.0061(12)
C25 0.0556(15) 0.0446(13) 0.0611(15) 0.0033(12) 0.0017(11) -0.0110(11)
C26 0.0436(13) 0.0399(12) 0.0643(15) 0.0069(11) 0.0002(11) -0.0040(10)
C27 0.0412(12) 0.0395(11) 0.0302(10) 0.0042(9) -0.0033(8) -0.0141(9)
C28 0.0418(12) 0.0427(12) 0.0359(10) 0.0003(9) -0.0043(9) -0.0106(9)
C29 0.0403(12) 0.0576(15) 0.0422(12) 0.0017(11) -0.0052(9) -0.0166(11)
C30 0.0527(15) 0.0488(13) 0.0471(12) -0.0096(11) -0.0015(10) -0.0183(11)
C31 0.0410(13) 0.0493(13) 0.0459(12) -0.0073(10) -0.0023(9) -0.0136(10)
O1W 0.090(7) 0.093(6) 0.152(9) -0.003(6) 0.044(6) -0.003(5)

loop_
_atom_type_symbol
_atom_type_description
_atom_type_scat_dispersion_real
_atom_type_scat_dispersion_imag
_atom_type_scat_source
C C 0.0033 0.0016 'International Tables Vol C Tables 4.2.6.8 and 6.1.1.4'
H H 0.0000 0.0000 'International Tables Vol C Tables 4.2.6.8 and 6.1.1.4'
Cl Cl 0.1484 0.1585 'International Tables Vol C Tables 4.2.6.8 and 6.1.1.4'
N N 0.0061 0.0033 'International Tables Vol C Tables 4.2.6.8 and 6.1.1.4'
O O 0.0106 0.0060 'International Tables Vol C Tables 4.2.6.8 and 6.1.1.4'

loop_
_geom_angle_atom_site_label_1
_geom_angle_atom_site_label_2
_geom_angle_atom_site_label_3
_geom_angle
_geom_angle_site_symmetry_1
_geom_angle_site_symmetry_3
C29 N1 C30 118.3(2) . .
C18 N2 C19 116.52(19) . .
C1 O2 H2OH 111.0 . .
C4 O3 H1O3 106.5 . .
O1 C1 O2 123.4(2) . .
O1 C1 C2 122.8(2) . .
O2 C1 C2 113.74(18) . .
C5 C2 C3 119.17(19) . .
C5 C2 C1 119.62(18) . .
C3 C2 C1 120.95(18) . .
C5 C3 C2 119.36(19) 2_765 .
C5 C3 C4 118.90(18) 2_765 .
C2 C3 C4 121.58(19) . .
O4 C4 O3 125.1(2) . .
O4 C4 C3 120.5(2) . .
O3 C4 C3 114.3(2) . .
C2 C5 C3 121.47(19) . 2_765
C2 C5 H5A 119.3 . .
C3 C5 H5A 119.3 2_765 .
C10 C6 C7 122.02(17) . .
C10 C6 C9 121.63(17) . .
C7 C6 C9 86.68(15) . .
C10 C6 H6A 108.2 . .
C7 C6 H6A 108.2 . .
C9 C6 H6A 108.2 . .
C27 C7 C6 119.67(17) . .
C27 C7 C8 119.54(18) . .
C6 C7 C8 89.73(15) . .
C27 C7 H7A 108.8 . .
C6 C7 H7A 108.8 . .
C8 C7 H7A 108.8 . .
C21 C8 C9 116.35(17) . .
C21 C8 C7 117.19(17) . .
C9 C8 C7 86.06(15) . .
C21 C8 H8A 111.6 . .
C9 C8 H8A 111.6 . .
C7 C8 H8A 111.6 . .
C16 C9 C6 119.73(17) . .
C16 C9 C8 120.66(17) . .
C6 C9 C8 89.69(15) . .
C16 C9 H9A 108.4 . .
C6 C9 H9A 108.4 . .
C8 C9 H9A 108.4 . .
C15 C10 C11 117.6(2) . .
C15 C10 C6 122.2(2) . .
C11 C10 C6 120.15(18) . .
C12 C11 C10 122.0(2) . .
C12 C11 H11A 119.0 . .
C10 C11 H11A 119.0 . .
C13 C12 C11 118.6(2) . .
C13 C12 H12A 120.7 . .
C11 C12 H12A 120.7 . .
C14 C13 C12 121.1(2) . .
C14 C13 Cl1 120.13(19) . .
C12 C13 Cl1 118.8(2) . .
C13 C14 C15 119.8(2) . .
C13 C14 H14A 120.1 . .
C15 C14 H14A 120.1 . .
C14 C15 C10 120.9(2) . .
C14 C15 H15A 119.5 . .
C10 C15 H15A 119.5 . .
C17 C16 C20 116.4(2) . .
C17 C16 C9 121.88(19) . .
C20 C16 C9 121.7(2) . .
C16 C17 C18 120.3(2) . .
C16 C17 H17A 119.9 . .
C18 C17 H17A 119.9 . .
N2 C18 C17 123.2(2) . .
N2 C18 H18A 118.4 . .
C17 C18 H18A 118.4 . .
N2 C19 C20 123.6(2) . .
N2 C19 H19A 118.2 . .
C20 C19 H19A 118.2 . .
C19 C20 C16 119.9(2) . .
C19 C20 H20A 120.0 . .
C16 C20 H20A 120.0 . .
C22 C21 C26 116.5(2) . .
C22 C21 C8 119.7(2) . .
C26 C21 C8 123.71(19) . .
C23 C22 C21 121.9(3) . .
C23 C22 H22A 119.1 . .
C21 C22 H22A 119.1 . .
C24 C23 C22 119.3(2) . .
C24 C23 H23A 120.3 . .
C22 C23 H23A 120.3 . .
C25 C24 C23 120.6(2) . .
C25 C24 Cl2 118.7(2) . .
C23 C24 Cl2 120.7(2) . .
C24 C25 C26 119.3(2) . .
C24 C25 H25A 120.3 . .
C26 C25 H25A 120.3 . .
C25 C26 C21 122.3(2) . .
C25 C26 H26A 118.9 . .
C21 C26 H26A 118.9 . .
C28 C27 C31 117.3(2) . .
C28 C27 C7 121.8(2) . .
C31 C27 C7 120.82(19) . .
C29 C28 C27 119.8(2) . .
C29 C28 H28A 120.1 . .
C27 C28 H28A 120.1 . .
N1 C29 C28 122.4(2) . .
N1 C29 H29A 118.8 . .
C28 C29 H29A 118.8 . .
N1 C30 C31 122.4(2) . .
N1 C30 H30A 118.8 . .
C31 C30 H30A 118.8 . .
C30 C31 C27 119.5(2) . .
C30 C31 H31A 120.3 . .
C27 C31 H31A 120.3 . .

loop_
_geom_bond_atom_site_label_1
_geom_bond_atom_site_label_2
_geom_bond_distance
_geom_bond_site_symmetry_2
Cl1 C13 1.746(2) .
Cl2 C24 1.748(3) .
N1 C29 1.334(3) .
N1 C30 1.338(3) .
N2 C18 1.339(3) .
N2 C19 1.339(3) .
O1 C1 1.192(3) .
O2 C1 1.305(3) .
O2 H2OH 0.8499 .
O3 C4 1.283(3) .
O3 H1O3 0.8500 .
O4 C4 1.203(3) .
C1 C2 1.497(3) .
C2 C5 1.390(3) .
C2 C3 1.405(3) .
C3 C5 1.390(3) 2_765
C3 C4 1.502(3) .
C5 C3 1.390(3) 2_765
C5 H5A 0.9300 .
C6 C10 1.503(3) .
C6 C7 1.559(3) .
C6 C9 1.561(3) .
C6 H6A 0.9800 .
C7 C27 1.504(3) .
C7 C8 1.570(3) .
C7 H7A 0.9800 .
C8 C21 1.511(3) .
C8 C9 1.569(3) .
C8 H8A 0.9800 .
C9 C16 1.505(3) .
C9 H9A 0.9800 .
C10 C15 1.387(3) .
C10 C11 1.389(3) .
C11 C12 1.387(3) .
C11 H11A 0.9300 .
C12 C13 1.373(3) .
C12 H12A 0.9300 .
C13 C14 1.369(4) .
C14 C15 1.386(3) .
C14 H14A 0.9300 .
C15 H15A 0.9300 .
C16 C17 1.384(3) .
C16 C20 1.390(3) .
C17 C18 1.385(3) .
C17 H17A 0.9300 .
C18 H18A 0.9300 .
C19 C20 1.380(3) .
C19 H19A 0.9300 .
C20 H20A 0.9300 .
C21 C22 1.388(3) .
C21 C26 1.389(3) .
C22 C23 1.385(4) .
C22 H22A 0.9300 .
C23 C24 1.375(4) .
C23 H23A 0.9300 .
C24 C25 1.364(4) .
C25 C26 1.382(3) .
C25 H25A 0.9300 .
C26 H26A 0.9300 .
C27 C28 1.383(3) .
C27 C31 1.395(3) .
C28 C29 1.382(3) .
C28 H28A 0.9300 .
C29 H29A 0.9300 .
C30 C31 1.380(3) .
C30 H30A 0.9300 .
C31 H31A 0.9300 .
